data_4308002
loop_
_publ_author_name
'Abdessamad Grirrane'
'Irene Resa'
'Diego del R\'io'
'Amor Rodr\'iguez'
'Eleuterio \'Alvarez'
'Kurt Mereiter'
'Ernesto Carmona'

_publ_contact_author_address
;
 Prof. Dr. Ernesto Carmona
 Instituto de Investigaciones Quimicas - Departamento de Quimica Inorganica, 
 Consejo Superior de Investigaciones Cientificas - Universidad de Sevilla, 
 Avda. Americo Vespucio s/n, 41092, Sevilla, Spain
;
_publ_contact_author_email guzman@us.es
_publ_contact_author_fax '+34 954 460565'
_publ_contact_author_name 'Prof. Dr. Ernesto Carmona'
_publ_contact_author_phone '+34 954 489558'
_publ_section_title
;
Solid-State Structures and Solution Studies of Novel Cyclopentadienyl
Mercury Compounds
;
_journal_name_full 'Inorganic Chemistry'
_journal_page_first 4667
_journal_page_last 4676
_journal_paper_doi 10.1021/ic0624672
_journal_volume 46
_journal_year 2007
_chemical_formula_moiety 'C16 H26 Hg Si2'
_chemical_formula_sum 'C16 H26 Hg Si2'
_chemical_formula_weight 475.14
_chemical_name_common 'compound 6, Hg(C5H4SiMe3)2'
_chemical_name_systematic
; 
 ? 
;
_space_group_IT_number 14
_symmetry_cell_setting monoclinic
_symmetry_Int_Tables_number 14
_symmetry_space_group_name_Hall '-P 2ybc'
_symmetry_space_group_name_H-M 'P 1 21/c 1'
_atom_sites_solution_hydrogens geom
_atom_sites_solution_primary direct
_atom_sites_solution_secondary difmap
_audit_creation_method SHELXL-97
_cell_angle_alpha 90.00
_cell_angle_beta 91.824(1)
_cell_angle_gamma 90.00
_cell_formula_units_Z 2
_cell_length_a 7.9219(3)
_cell_length_b 9.2815(3)
_cell_length_c 12.4204(5)
_cell_measurement_reflns_used 6838
_cell_measurement_temperature 100(2)
_cell_measurement_theta_max 30.57
_cell_measurement_theta_min 2.74
_cell_volume 912.77(6)
_computing_cell_refinement 'Bruker (2006). APEX 2. Version 2.1.'
_computing_data_collection 'Bruker (2006). APEX 2. Version 2.1.'
_computing_data_reduction 'Bruker (2006). APEX 2. Version 2.1.'
_computing_molecular_graphics 'XP, SHELXTL v. 6.14 (Bruker, 2003)'
_computing_publication_material 'XCIF, SHELXTL v. 6.14 (Bruker, 2003)'
_computing_structure_refinement 'XL, SHELXTL v. 6.14 (Bruker, 2003)'
_computing_structure_solution 'Bruker (2006). APEX 2. Version 2.1.'
_diffrn_ambient_temperature 100(2)
_diffrn_detector_area_resol_mean 8.26
_diffrn_measured_fraction_theta_full 0.994
_diffrn_measured_fraction_theta_max 0.994
_diffrn_measurement_device_type
; 
 Bruker-Nonius X8kappa APEX II CCD area detector' 
;
_diffrn_measurement_method 'phi and omega scans with narrow frames'
_diffrn_radiation_monochromator graphite
_diffrn_radiation_source 'fine-focus sealed tube'
_diffrn_radiation_type MoK\a
_diffrn_radiation_wavelength 0.71073
_diffrn_reflns_av_R_equivalents 0.0433
_diffrn_reflns_av_sigmaI/netI 0.0244
_diffrn_reflns_limit_h_max 10
_diffrn_reflns_limit_h_min -11
_diffrn_reflns_limit_k_max 13
_diffrn_reflns_limit_k_min -13
_diffrn_reflns_limit_l_max 17
_diffrn_reflns_limit_l_min -17
_diffrn_reflns_number 22077
_diffrn_reflns_theta_full 30.62
_diffrn_reflns_theta_max 30.62
_diffrn_reflns_theta_min 3.28
_diffrn_standards_decay_% 0
_exptl_absorpt_coefficient_mu 8.550
_exptl_absorpt_correction_T_max 1.00
_exptl_absorpt_correction_T_min 0.39
_exptl_absorpt_correction_type numerical
_exptl_absorpt_process_details
; 
 SADABS, Bruker (2006). APEX 2. Version 2.1. Bruker Analytical
 X-ray Solutions, Madison, Wisconsin, USA.
;
_exptl_crystal_colour colourless
_exptl_crystal_density_diffrn 1.729
_exptl_crystal_density_method 'not measured'
_exptl_crystal_description prism
_exptl_crystal_F_000 460
_exptl_crystal_size_max 0.41
_exptl_crystal_size_mid 0.32
_exptl_crystal_size_min 0.31
_refine_diff_density_max 0.718
_refine_diff_density_min -1.769
_refine_diff_density_rms 0.104
_refine_ls_extinction_method none
_refine_ls_goodness_of_fit_ref 1.047
_refine_ls_hydrogen_treatment constr
_refine_ls_matrix_type full
_refine_ls_number_parameters 91
_refine_ls_number_reflns 2798
_refine_ls_number_restraints 0
_refine_ls_restrained_S_all 1.047
_refine_ls_R_factor_all 0.0208
_refine_ls_R_factor_gt 0.0157
_refine_ls_shift/su_max 0.000
_refine_ls_shift/su_mean 0.000
_refine_ls_structure_factor_coef Fsqd
_refine_ls_weighting_details 'calc w=1/[\s^2^(Fo^2^)+(0.0163P)^2^+0.5673P] where P=(Fo^2^+2Fc^2^)/3'
_refine_ls_weighting_scheme calc
_refine_ls_wR_factor_gt 0.0394
_refine_ls_wR_factor_ref 0.0440
_reflns_number_gt 2375
_reflns_number_total 2798
_reflns_threshold_expression >2sigma(I)
_cod_data_source_file ic0624672-file004_7.cif
_cod_data_source_block 6
_cod_depositor_comments
;
The following automatic conversions were performed:
'_symmetry_cell_setting' value 'Monoclinic' changed to 'monoclinic'
according to '/home/saulius/struct/CIF-dictionaries/cif_core.dic'
dictionary named 'cif_core.dic' version 2.4.1 from 2010-06-29.

Automatic conversion script
Id: cif_fix_enum 1527 2010-12-29 10:47:43Z saulius 
;
_cod_database_code 4308002

loop_
_symmetry_equiv_pos_as_xyz
'x, y, z'
'-x, y+1/2, -z+1/2'
'-x, -y, -z'
'x, -y-1/2, z-1/2'

loop_
_atom_site_label
_atom_site_type_symbol
_atom_site_fract_x
_atom_site_fract_y
_atom_site_fract_z
_atom_site_U_iso_or_equiv
_atom_site_adp_type
_atom_site_occupancy
_atom_site_symmetry_multiplicity
_atom_site_calc_flag
_atom_site_refinement_flags
_atom_site_disorder_assembly
_atom_site_disorder_group
Hg1 Hg 0.0000 0.0000 1.0000 0.01731(4) Uani 1 2 d S . .
Si1 Si 0.27850(6) 0.23676(5) 0.92804(4) 0.01633(9) Uani 1 1 d . . .
C1 C 0.0466(2) 0.19289(18) 0.91388(14) 0.0176(3) Uani 1 1 d . . .
C2 C -0.0215(2) 0.1699(2) 0.80280(15) 0.0216(4) Uani 1 1 d . . .
H2 H 0.0220 0.1037 0.7524 0.026 Uiso 1 1 calc R . .
C3 C -0.1560(3) 0.2585(2) 0.78422(17) 0.0287(4) Uani 1 1 d . . .
H3 H -0.2207 0.2649 0.7187 0.034 Uiso 1 1 calc R . .
C4 C -0.1840(3) 0.3407(2) 0.87973(18) 0.0282(4) Uani 1 1 d . . .
H4 H -0.2709 0.4101 0.8877 0.034 Uiso 1 1 calc R . .
C5 C -0.0671(2) 0.3038(2) 0.95696(16) 0.0213(4) Uani 1 1 d . . .
H5 H -0.0595 0.3431 1.0276 0.026 Uiso 1 1 calc R . .
C6 C 0.3386(2) 0.2501(2) 1.07447(14) 0.0254(4) Uani 1 1 d . . .
H6A H 0.4553 0.2845 1.0827 0.038 Uiso 1 1 calc R . .
H6B H 0.3292 0.1550 1.1080 0.038 Uiso 1 1 calc R . .
H6C H 0.2630 0.3179 1.1094 0.038 Uiso 1 1 calc R . .
C7 C 0.3144(3) 0.4133(2) 0.86125(17) 0.0242(4) Uani 1 1 d . . .
H7A H 0.4331 0.4210 0.8422 0.036 Uiso 1 1 calc R . .
H7B H 0.2866 0.4916 0.9106 0.036 Uiso 1 1 calc R . .
H7C H 0.2423 0.4201 0.7959 0.036 Uiso 1 1 calc R . .
C8 C 0.4034(3) 0.0904(2) 0.86529(16) 0.0243(4) Uani 1 1 d . . .
H8A H 0.3666 0.0790 0.7897 0.036 Uiso 1 1 calc R . .
H8B H 0.3856 -0.0001 0.9039 0.036 Uiso 1 1 calc R . .
H8C H 0.5236 0.1155 0.8693 0.036 Uiso 1 1 calc R . .

loop_
_atom_site_aniso_label
_atom_site_aniso_U_11
_atom_site_aniso_U_22
_atom_site_aniso_U_33
_atom_site_aniso_U_23
_atom_site_aniso_U_13
_atom_site_aniso_U_12
Hg1 0.01737(6) 0.01348(6) 0.02130(6) 0.00186(3) 0.00406(4) -0.00061(3)
Si1 0.0178(2) 0.0154(2) 0.0159(2) 0.00105(19) 0.00196(15) 0.00076(18)
C1 0.0200(8) 0.0146(8) 0.0182(8) 0.0015(6) 0.0022(6) -0.0004(6)
C2 0.0241(9) 0.0187(9) 0.0220(9) -0.0006(7) -0.0004(7) -0.0038(7)
C3 0.0266(9) 0.0263(10) 0.0326(10) 0.0015(9) -0.0089(7) -0.0006(8)
C4 0.0238(10) 0.0198(9) 0.0408(12) -0.0014(8) -0.0013(8) 0.0035(7)
C5 0.0212(9) 0.0165(8) 0.0264(9) -0.0010(7) 0.0040(7) -0.0009(6)
C6 0.0296(9) 0.0256(10) 0.0207(8) -0.0015(8) -0.0032(7) 0.0021(8)
C7 0.0241(9) 0.0202(9) 0.0286(10) 0.0049(8) 0.0052(7) -0.0015(7)
C8 0.0262(9) 0.0239(9) 0.0231(9) -0.0007(8) 0.0039(7) 0.0068(7)

loop_
_atom_type_symbol
_atom_type_description
_atom_type_scat_dispersion_real
_atom_type_scat_dispersion_imag
_atom_type_scat_source
C C 0.0033 0.0016 'International Tables Vol C Tables 4.2.6.8 and 6.1.1.4'
H H 0.0000 0.0000 'International Tables Vol C Tables 4.2.6.8 and 6.1.1.4'
Si Si 0.0817 0.0704 'International Tables Vol C Tables 4.2.6.8 and 6.1.1.4'
Hg Hg -2.3894 9.2266 'International Tables Vol C Tables 4.2.6.8 and 6.1.1.4'

loop_
_geom_angle_atom_site_label_1
_geom_angle_atom_site_label_2
_geom_angle_atom_site_label_3
_geom_angle
_geom_angle_site_symmetry_1
_geom_angle_site_symmetry_3
_geom_angle_publ_flag
C1 Hg1 C1 180.00(10) . 3_557 ?
C7 Si1 C8 111.35(9) . . ?
C7 Si1 C6 109.71(10) . . ?
C8 Si1 C6 109.43(9) . . ?
C7 Si1 C1 108.10(9) . . ?
C8 Si1 C1 109.39(9) . . ?
C6 Si1 C1 108.82(9) . . ?
C5 C1 C2 103.23(15) . . ?
C5 C1 Si1 114.77(13) . . ?
C2 C1 Si1 116.32(13) . . ?
C5 C1 Hg1 106.67(12) . . ?
C2 C1 Hg1 106.49(12) . . ?
Si1 C1 Hg1 108.65(8) . . ?
C3 C2 C1 109.36(17) . . ?
C3 C2 H2 125.3 . . ?
C1 C2 H2 125.3 . . ?
C2 C3 C4 108.82(18) . . ?
C2 C3 H3 125.6 . . ?
C4 C3 H3 125.6 . . ?
C5 C4 C3 109.32(18) . . ?
C5 C4 H4 125.3 . . ?
C3 C4 H4 125.3 . . ?
C4 C5 C1 109.26(17) . . ?
C4 C5 H5 125.4 . . ?
C1 C5 H5 125.4 . . ?
Si1 C6 H6A 109.5 . . ?
Si1 C6 H6B 109.5 . . ?
H6A C6 H6B 109.5 . . ?
Si1 C6 H6C 109.5 . . ?
H6A C6 H6C 109.5 . . ?
H6B C6 H6C 109.5 . . ?
Si1 C7 H7A 109.5 . . ?
Si1 C7 H7B 109.5 . . ?
H7A C7 H7B 109.5 . . ?
Si1 C7 H7C 109.5 . . ?
H7A C7 H7C 109.5 . . ?
H7B C7 H7C 109.5 . . ?
Si1 C8 H8A 109.5 . . ?
Si1 C8 H8B 109.5 . . ?
H8A C8 H8B 109.5 . . ?
Si1 C8 H8C 109.5 . . ?
H8A C8 H8C 109.5 . . ?
H8B C8 H8C 109.5 . . ?

loop_
_geom_bond_atom_site_label_1
_geom_bond_atom_site_label_2
_geom_bond_distance
_geom_bond_site_symmetry_2
_geom_bond_publ_flag
Hg1 C1 2.1239(17) . ?
Hg1 C1 2.1240(17) 3_557 ?
Si1 C7 1.8621(19) . ?
Si1 C8 1.8655(19) . ?
Si1 C6 1.8694(18) . ?
Si1 C1 1.8841(18) . ?
C1 C5 1.480(2) . ?
C1 C2 1.481(3) . ?
C2 C3 1.360(3) . ?
C2 H2 0.9500 . ?
C3 C4 1.434(3) . ?
C3 H3 0.9500 . ?
C4 C5 1.356(3) . ?
C4 H4 0.9500 . ?
C5 H5 0.9500 . ?
C6 H6A 0.9800 . ?
C6 H6B 0.9800 . ?
C6 H6C 0.9800 . ?
C7 H7A 0.9800 . ?
C7 H7B 0.9800 . ?
C7 H7C 0.9800 . ?
C8 H8A 0.9800 . ?
C8 H8B 0.9800 . ?
C8 H8C 0.9800 . ?

loop_
_geom_torsion_atom_site_label_1
_geom_torsion_atom_site_label_2
_geom_torsion_atom_site_label_3
_geom_torsion_atom_site_label_4
_geom_torsion
_geom_torsion_site_symmetry_1
_geom_torsion_site_symmetry_2
_geom_torsion_site_symmetry_3
_geom_torsion_site_symmetry_4
_geom_torsion_publ_flag
C7 Si1 C1 C5 -56.37(15) . . . . ?
C8 Si1 C1 C5 -177.77(13) . . . . ?
C6 Si1 C1 C5 62.73(15) . . . . ?
C7 Si1 C1 C2 64.26(15) . . . . ?
C8 Si1 C1 C2 -57.13(16) . . . . ?
C6 Si1 C1 C2 -176.64(13) . . . . ?
C7 Si1 C1 Hg1 -175.66(9) . . . . ?
C8 Si1 C1 Hg1 62.94(11) . . . . ?
C6 Si1 C1 Hg1 -56.56(11) . . . . ?
C5 C1 C2 C3 0.8(2) . . . . ?
Si1 C1 C2 C3 -125.78(16) . . . . ?
Hg1 C1 C2 C3 112.98(15) . . . . ?
C1 C2 C3 C4 -0.7(2) . . . . ?
C2 C3 C4 C5 0.3(2) . . . . ?
C3 C4 C5 C1 0.2(2) . . . . ?
C2 C1 C5 C4 -0.7(2) . . . . ?
Si1 C1 C5 C4 126.95(16) . . . . ?
Hg1 C1 C5 C4 -112.66(15) . . . . ?
